data_7150175
loop_
_publ_author_name
'Cases, Manuel'
'Gonzalez-Lopez de Turiso, Felix'
'Hadjisoteriou, Maria S.'
'Pattenden, Gerald'

_publ_section_title
;
 Synthetic studies towards furanocembrane diterpenes. A total synthesis
 of bis-deoxylophotoxin.
;
_journal_issue 15
_journal_name_full 'Organic &amp; biomolecular chemistry'
_journal_page_first 2786
_journal_page_last 2804
_journal_paper_doi 10.1039/b504545b
_journal_volume 3
_journal_year 2005
_chemical_formula_moiety 'C18 H23 N O6'
_chemical_formula_sum 'C18 H23 N O6'
_chemical_formula_weight 349.37
_chemical_name_systematic
;
?
;
_space_group_IT_number 19
_symmetry_cell_setting orthorhombic
_symmetry_space_group_name_Hall 'P 2ac 2ab'
_symmetry_space_group_name_H-M 'P 21 21 21'
_atom_sites_solution_hydrogens 'Me on sp2 C from delta-F; others placed geometrically'
_atom_sites_solution_primary direct
_audit_creation_method SHELXL-97
_cell_angle_alpha 90.00
_cell_angle_beta 90.00
_cell_angle_gamma 90.00
_cell_formula_units_Z 8
_cell_length_a 10.816(2)
_cell_length_b 16.904(3)
_cell_length_c 19.350(4)
_cell_measurement_reflns_used 3448
_cell_measurement_temperature 150(2)
_cell_measurement_theta_max 24.2
_cell_measurement_theta_min 2.25
_cell_volume 3537.8(12)
_computing_cell_refinement 'Bruker SAINT version 6.02A (Bruker, 2000)'
_computing_data_collection 'Bruker SMART version 5.054 (Bruker, 1998)'
_computing_data_reduction 'Bruker SAINT; Bruker SHELXTL (Bruker, 1997)'
_computing_molecular_graphics 'Bruker SHELXTL'
_computing_publication_material 'SHELXL-97; PLATON (Spek, 2000)'
_computing_structure_refinement 'SHELXL-97 (Sheldrick, 1997)'
_computing_structure_solution 'SHELXS-97 (Sheldrick, 1990)'
_diffrn_ambient_temperature 150(2)
_diffrn_measured_fraction_theta_full 0.988
_diffrn_measured_fraction_theta_max 0.922
_diffrn_measurement_device_type 'Bruker SMART1000 CCD area detector'
_diffrn_measurement_method omega
_diffrn_radiation_monochromator graphite
_diffrn_radiation_source 'fine-focus sealed tube'
_diffrn_radiation_type MoK\a
_diffrn_radiation_wavelength 0.71073
_diffrn_reflns_av_R_equivalents 0.057
_diffrn_reflns_av_sigmaI/netI 0.066
_diffrn_reflns_limit_h_max 14
_diffrn_reflns_limit_h_min -13
_diffrn_reflns_limit_k_max 22
_diffrn_reflns_limit_k_min -21
_diffrn_reflns_limit_l_max 19
_diffrn_reflns_limit_l_min -25
_diffrn_reflns_number 21946
_diffrn_reflns_theta_full 27.50
_diffrn_reflns_theta_max 28.63
_diffrn_reflns_theta_min 2.10
_diffrn_standards_decay_% 0
_exptl_absorpt_coefficient_mu 0.099
_exptl_absorpt_correction_type none
_exptl_crystal_colour colourless
_exptl_crystal_density_diffrn 1.312
_exptl_crystal_density_meas ?
_exptl_crystal_density_method .
_exptl_crystal_description lath
_exptl_crystal_F_000 1488
_exptl_crystal_size_max 0.60
_exptl_crystal_size_mid 0.30
_exptl_crystal_size_min 0.14
_refine_diff_density_max 0.15
_refine_diff_density_min -0.18
_refine_diff_density_rms 0.04
_refine_ls_abs_structure_details 'Flack H D (1983), Acta Cryst. A39, 876-881'
_refine_ls_abs_structure_Flack 0.0(6)
_refine_ls_extinction_method none
_refine_ls_goodness_of_fit_ref 0.921
_refine_ls_hydrogen_treatment 'rigid rotating group; riding model'
_refine_ls_matrix_type full
_refine_ls_number_parameters 453
_refine_ls_number_reflns 8076
_refine_ls_number_restraints 0
_refine_ls_restrained_S_all 0.921
_refine_ls_R_factor_all 0.0647
_refine_ls_R_factor_gt 0.0400
_refine_ls_shift/su_max 0.006
_refine_ls_shift/su_mean 0.002
_refine_ls_structure_factor_coef Fsqd
_refine_ls_weighting_details 'calc w=1/[\s^2^(Fo^2^)+(0.0319P)^2^] where P=(Fo^2^+2Fc^2^)/3'
_refine_ls_weighting_scheme calc
_refine_ls_wR_factor_gt 0.0724
_refine_ls_wR_factor_ref 0.0789
_reflns_number_gt 5911
_reflns_number_total 8076
_reflns_threshold_expression >2sigma(I)
_cod_data_source_file b504545b.txt
_cod_data_source_block IMFUOM
_cod_depositor_comments
;
The following automatic conversions were performed:
'_symmetry_cell_setting' value 'Orthorhombic' changed to 'orthorhombic'
according to '/home/saulius/struct/CIF-dictionaries/cif_core.dic'
dictionary named 'cif_core.dic' version 2.4.1 from 2010-06-29.

Automatic conversion script
Id: cif_fix_enum 1527 2010-12-29 10:47:43Z saulius 
;
_cod_original_sg_symbol_H-M P2(1)2(1)2(1)
_cod_database_code 7150175

loop_
_symmetry_equiv_pos_as_xyz
'x, y, z'
'-x+1/2, -y, z+1/2'
'-x, y+1/2, -z+1/2'
'x+1/2, -y+1/2, -z'

loop_
_atom_site_label
_atom_site_type_symbol
_atom_site_fract_x
_atom_site_fract_y
_atom_site_fract_z
_atom_site_U_iso_or_equiv
_atom_site_adp_type
_atom_site_occupancy
_atom_site_symmetry_multiplicity
_atom_site_calc_flag
_atom_site_refinement_flags
_atom_site_disorder_assembly
_atom_site_disorder_group
O1 O 0.52389(12) 0.13488(7) 0.07334(6) 0.0325(3) Uani 1 1 d . . .
C2 C 0.44157(18) 0.18360(11) 0.10304(10) 0.0306(4) Uani 1 1 d . . .
N3 N 0.49310(14) 0.21467(8) 0.16274(7) 0.0255(3) Uani 1 1 d . . .
C4 C 0.61600(17) 0.18102(10) 0.17647(9) 0.0275(4) Uani 1 1 d . . .
H4A H 0.6768 0.2246 0.1846 0.033 Uiso 1 1 calc R . .
C5 C 0.64277(16) 0.14138(11) 0.10723(9) 0.0280(4) Uani 1 1 d . . .
H5A H 0.7003 0.1739 0.0794 0.034 Uiso 1 1 calc R . .
H5B H 0.6799 0.0884 0.1142 0.034 Uiso 1 1 calc R . .
C6 C 0.61502(19) 0.12514(12) 0.23827(10) 0.0360(5) Uani 1 1 d . . .
H6A H 0.5878 0.1564 0.2794 0.043 Uiso 1 1 calc R . .
C7 C 0.7461(2) 0.09478(14) 0.25316(11) 0.0483(6) Uani 1 1 d . . .
H7A H 0.8022 0.1398 0.2588 0.072 Uiso 1 1 calc R . .
H7B H 0.7743 0.0619 0.2145 0.072 Uiso 1 1 calc R . .
H7C H 0.7455 0.0632 0.2956 0.072 Uiso 1 1 calc R . .
C8 C 0.5241(2) 0.05690(13) 0.22947(12) 0.0520(6) Uani 1 1 d . . .
H8A H 0.4415 0.0780 0.2200 0.078 Uiso 1 1 calc R . .
H8B H 0.5219 0.0254 0.2720 0.078 Uiso 1 1 calc R . .
H8C H 0.5506 0.0235 0.1908 0.078 Uiso 1 1 calc R . .
C9 C 0.44310(17) 0.27283(10) 0.20544(10) 0.0285(4) Uani 1 1 d . . .
O10 O 0.50590(13) 0.29775(8) 0.25237(7) 0.0426(4) Uani 1 1 d . . .
C11 C 0.31499(17) 0.30418(10) 0.19004(9) 0.0265(4) Uani 1 1 d . . .
H11A H 0.2600 0.2589 0.1774 0.032 Uiso 1 1 calc R . .
C13 C 0.26050(18) 0.34673(10) 0.25367(9) 0.0284(4) Uani 1 1 d . . .
H13A H 0.3259 0.3804 0.2741 0.034 Uiso 1 1 calc R . .
H13B H 0.1935 0.3822 0.2377 0.034 Uiso 1 1 calc R . .
C14 C 0.21010(17) 0.29498(10) 0.30900(9) 0.0272(4) Uani 1 1 d . . .
C15 C 0.09337(17) 0.28040(10) 0.33169(9) 0.0258(4) Uani 1 1 d . . .
C16 C 0.10465(19) 0.23029(10) 0.39121(10) 0.0329(5) Uani 1 1 d . . .
H16A H 0.0393 0.2103 0.4189 0.039 Uiso 1 1 calc R . .
C17 C 0.22474(19) 0.21754(11) 0.39978(11) 0.0376(5) Uani 1 1 d . . .
H17A H 0.2592 0.1857 0.4354 0.045 Uiso 1 1 calc R . .
O18 O 0.29250(12) 0.25640(7) 0.35040(7) 0.0352(3) Uani 1 1 d . . .
C19 C -0.01999(17) 0.31333(10) 0.30276(9) 0.0278(4) Uani 1 1 d . . .
O20 O -0.02703(13) 0.35372(9) 0.25180(7) 0.0426(4) Uani 1 1 d . . .
O21 O -0.11839(12) 0.29318(8) 0.34087(7) 0.0361(3) Uani 1 1 d . . .
C22 C -0.23535(18) 0.32558(12) 0.31876(12) 0.0438(5) Uani 1 1 d . . .
H22A H -0.3009 0.3074 0.3499 0.066 Uiso 1 1 calc R . .
H22B H -0.2533 0.3078 0.2716 0.066 Uiso 1 1 calc R . .
H22C H -0.2312 0.3835 0.3198 0.066 Uiso 1 1 calc R . .
C23 C 0.31762(18) 0.36268(11) 0.13045(9) 0.0307(4) Uani 1 1 d . . .
C24 C 0.4104(2) 0.41267(12) 0.12300(11) 0.0445(5) Uani 1 1 d . . .
H24A H 0.4075 0.4519 0.0879 0.062 Uiso 1 1 calc R . .
H24B H 0.4801 0.4094 0.1528 0.062 Uiso 1 1 calc R . .
C25 C 0.2059(2) 0.36376(14) 0.08635(12) 0.0518(6) Uani 1 1 d . . .
H25A H 0.2097 0.4091 0.0548 0.078 Uiso 1 1 calc R . .
H25B H 0.1321 0.3682 0.1155 0.078 Uiso 1 1 calc R . .
H25C H 0.2017 0.3147 0.0595 0.078 Uiso 1 1 calc R . .
O26 O 0.34041(13) 0.19395(8) 0.07994(7) 0.0406(3) Uani 1 1 d . . .
O1' O 0.76134(12) 0.31525(7) 0.08262(7) 0.0329(3) Uani 1 1 d . . .
C2' C 0.67805(17) 0.34648(10) 0.03935(9) 0.0260(4) Uani 1 1 d . . .
N3' N 0.72100(13) 0.42014(8) 0.01720(7) 0.0229(3) Uani 1 1 d . . .
C4' C 0.84296(17) 0.43833(10) 0.04667(9) 0.0250(4) Uani 1 1 d . . .
H4'A H 0.9029 0.4481 0.0082 0.030 Uiso 1 1 calc R . .
C5' C 0.87494(18) 0.35997(10) 0.08180(10) 0.0315(4) Uani 1 1 d . . .
H5'A H 0.9396 0.3315 0.0555 0.038 Uiso 1 1 calc R . .
H5'B H 0.9051 0.3692 0.1294 0.038 Uiso 1 1 calc R . .
C6' C 0.84093(17) 0.51065(10) 0.09479(9) 0.0280(4) Uani 1 1 d . . .
H6'A H 0.8189 0.5576 0.0659 0.034 Uiso 1 1 calc R . .
C7' C 0.96954(18) 0.52523(11) 0.12400(10) 0.0342(5) Uani 1 1 d . . .
H7'A H 0.9676 0.5715 0.1545 0.051 Uiso 1 1 calc R . .
H7'B H 1.0275 0.5348 0.0860 0.051 Uiso 1 1 calc R . .
H7'C H 0.9963 0.4787 0.1503 0.051 Uiso 1 1 calc R . .
C8' C 0.7444(2) 0.50395(13) 0.15110(10) 0.0402(5) Uani 1 1 d . . .
H8'A H 0.6631 0.4947 0.1302 0.060 Uiso 1 1 calc R . .
H8'B H 0.7423 0.5531 0.1779 0.060 Uiso 1 1 calc R . .
H8'C H 0.7652 0.4597 0.1817 0.060 Uiso 1 1 calc R . .
C9' C 0.67300(17) 0.46662(10) -0.03567(9) 0.0249(4) Uani 1 1 d . . .
O10' O 0.73547(12) 0.52064(7) -0.05754(7) 0.0346(3) Uani 1 1 d . . .
C11' C 0.54504(16) 0.44843(10) -0.06365(9) 0.0256(4) Uani 1 1 d . . .
H11B H 0.4953 0.4219 -0.0268 0.031 Uiso 1 1 calc R . .
C13' C 0.48130(18) 0.52707(10) -0.08408(9) 0.0289(4) Uani 1 1 d . . .
H13C H 0.5418 0.5605 -0.1090 0.035 Uiso 1 1 calc R . .
H13D H 0.4128 0.5152 -0.1164 0.035 Uiso 1 1 calc R . .
C14' C 0.43132(17) 0.57269(10) -0.02467(9) 0.0277(4) Uani 1 1 d . . .
C15' C 0.31706(18) 0.59971(10) -0.00790(9) 0.0280(4) Uani 1 1 d . . .
C16' C 0.3293(2) 0.64278(12) 0.05568(10) 0.0360(5) Uani 1 1 d . . .
H16B H 0.2656 0.6690 0.0805 0.043 Uiso 1 1 calc R . .
C17' C 0.4484(2) 0.63842(13) 0.07272(10) 0.0428(5) Uani 1 1 d . . .
H17B H 0.4835 0.6615 0.1129 0.051 Uiso 1 1 calc R . .
O18' O 0.51365(12) 0.59615(8) 0.02450(7) 0.0373(3) Uani 1 1 d . . .
C19' C 0.20513(17) 0.58966(11) -0.04989(10) 0.0291(4) Uani 1 1 d . . .
O20' O 0.19870(13) 0.55043(7) -0.10171(7) 0.0362(3) Uani 1 1 d . . .
O21' O 0.10969(12) 0.63036(8) -0.02423(7) 0.0367(3) Uani 1 1 d . . .
C22' C -0.00224(18) 0.62550(13) -0.06448(11) 0.0438(5) Uani 1 1 d . . .
H22D H -0.0672 0.6568 -0.0421 0.066 Uiso 1 1 calc R . .
H22E H -0.0287 0.5702 -0.0677 0.066 Uiso 1 1 calc R . .
H22F H 0.0131 0.6463 -0.1110 0.066 Uiso 1 1 calc R . .
C23' C 0.55342(17) 0.39422(11) -0.12601(10) 0.0301(4) Uani 1 1 d . . .
C25' C 0.6295(2) 0.42162(13) -0.18639(10) 0.0456(6) Uani 1 1 d . . .
H25D H 0.6266 0.3817 -0.2231 0.068 Uiso 1 1 calc R . .
H25E H 0.7154 0.4293 -0.1716 0.068 Uiso 1 1 calc R . .
H25F H 0.5963 0.4717 -0.2038 0.068 Uiso 1 1 calc R . .
C24' C 0.4914(2) 0.32673(12) -0.12739(11) 0.0414(5) Uani 1 1 d . . .
H24C H 0.4943 0.2941 -0.1673 0.058 Uiso 1 1 calc R . .
H24D H 0.4440 0.3109 -0.0884 0.058 Uiso 1 1 calc R . .
O26' O 0.58330(12) 0.31390(7) 0.02561(7) 0.0322(3) Uani 1 1 d . . .

loop_
_atom_site_aniso_label
_atom_site_aniso_U_11
_atom_site_aniso_U_22
_atom_site_aniso_U_33
_atom_site_aniso_U_23
_atom_site_aniso_U_13
_atom_site_aniso_U_12
O1 0.0328(7) 0.0324(7) 0.0324(7) -0.0112(6) 0.0006(6) 0.0021(6)
C2 0.0318(12) 0.0280(10) 0.0320(11) -0.0028(9) 0.0010(9) -0.0026(9)
N3 0.0251(8) 0.0251(7) 0.0262(8) -0.0027(6) -0.0002(7) 0.0022(7)
C4 0.0263(10) 0.0273(9) 0.0290(10) -0.0042(8) 0.0013(8) 0.0035(8)
C5 0.0300(11) 0.0255(9) 0.0285(10) -0.0008(8) 0.0045(8) 0.0001(8)
C6 0.0387(12) 0.0428(11) 0.0265(11) 0.0034(9) 0.0052(9) 0.0110(10)
C7 0.0469(13) 0.0567(14) 0.0412(13) 0.0086(11) -0.0005(11) 0.0197(12)
C8 0.0455(14) 0.0545(14) 0.0559(14) 0.0262(11) 0.0149(12) 0.0052(12)
C9 0.0286(10) 0.0258(9) 0.0311(11) -0.0063(8) 0.0016(9) 0.0004(8)
O10 0.0307(8) 0.0516(8) 0.0455(8) -0.0246(7) -0.0087(7) 0.0073(7)
C11 0.0254(10) 0.0250(9) 0.0291(10) -0.0046(8) -0.0004(8) -0.0022(8)
C13 0.0286(10) 0.0258(9) 0.0307(10) -0.0006(8) 0.0029(9) -0.0002(8)
C14 0.0291(10) 0.0222(9) 0.0303(10) -0.0036(8) -0.0027(8) 0.0017(8)
C15 0.0286(10) 0.0239(9) 0.0250(10) -0.0048(8) 0.0004(8) -0.0008(8)
C16 0.0362(12) 0.0279(10) 0.0346(11) 0.0010(8) 0.0010(10) -0.0037(9)
C17 0.0427(13) 0.0284(10) 0.0416(12) 0.0092(9) -0.0050(10) -0.0014(9)
O18 0.0294(8) 0.0288(7) 0.0473(9) 0.0063(6) -0.0032(7) 0.0008(6)
C19 0.0289(10) 0.0296(10) 0.0249(10) -0.0098(8) 0.0004(8) -0.0034(8)
O20 0.0366(8) 0.0609(9) 0.0303(8) 0.0080(7) -0.0024(7) 0.0061(7)
O21 0.0255(7) 0.0389(7) 0.0439(8) 0.0017(6) 0.0026(6) 0.0001(6)
C22 0.0254(11) 0.0514(13) 0.0544(14) -0.0041(11) 0.0006(10) 0.0005(10)
C23 0.0324(11) 0.0307(10) 0.0289(10) -0.0037(8) 0.0049(9) 0.0068(9)
C24 0.0522(14) 0.0391(11) 0.0420(13) -0.0025(10) 0.0084(11) -0.0066(11)
C25 0.0512(15) 0.0532(14) 0.0509(15) 0.0055(12) -0.0126(12) 0.0075(12)
O26 0.0318(8) 0.0484(9) 0.0417(8) -0.0167(7) -0.0071(7) 0.0028(7)
O1' 0.0345(8) 0.0269(7) 0.0373(8) 0.0094(6) -0.0053(6) -0.0022(6)
C2' 0.0289(10) 0.0250(9) 0.0241(10) 0.0020(8) 0.0049(8) 0.0031(8)
N3' 0.0258(8) 0.0208(7) 0.0221(8) 0.0004(6) 0.0011(6) 0.0001(6)
C4' 0.0271(10) 0.0257(9) 0.0223(9) 0.0010(7) -0.0009(8) 0.0029(8)
C5' 0.0361(11) 0.0273(9) 0.0311(11) 0.0048(8) -0.0075(9) 0.0006(9)
C6' 0.0325(11) 0.0234(9) 0.0282(10) -0.0006(8) -0.0018(8) 0.0003(8)
C7' 0.0351(12) 0.0326(10) 0.0349(11) -0.0033(9) -0.0038(9) -0.0046(9)
C8' 0.0388(12) 0.0470(12) 0.0349(12) -0.0138(9) 0.0028(10) -0.0054(10)
C9' 0.0285(10) 0.0269(9) 0.0193(9) 0.0002(8) 0.0016(8) 0.0011(8)
O10' 0.0330(8) 0.0341(7) 0.0368(8) 0.0143(6) -0.0040(6) -0.0071(6)
C11' 0.0261(10) 0.0269(9) 0.0238(9) 0.0049(8) 0.0001(8) -0.0017(8)
C13' 0.0295(11) 0.0316(10) 0.0257(10) 0.0034(8) -0.0027(8) 0.0030(8)
C14' 0.0327(10) 0.0257(9) 0.0248(10) 0.0037(8) -0.0068(9) -0.0031(8)
C15' 0.0349(11) 0.0228(9) 0.0264(10) 0.0036(8) 0.0010(9) -0.0019(8)
C16' 0.0385(12) 0.0388(11) 0.0306(11) -0.0039(9) 0.0019(9) -0.0002(10)
C17' 0.0464(14) 0.0542(13) 0.0279(11) -0.0100(10) -0.0034(10) -0.0023(11)
O18' 0.0341(8) 0.0490(8) 0.0287(7) -0.0016(6) -0.0048(6) 0.0010(7)
C19' 0.0319(11) 0.0231(9) 0.0323(11) 0.0078(8) 0.0032(9) -0.0029(8)
O20' 0.0392(8) 0.0303(7) 0.0391(8) -0.0060(6) -0.0071(7) -0.0002(6)
O21' 0.0274(7) 0.0466(8) 0.0360(8) -0.0009(6) 0.0022(6) 0.0024(6)
C22' 0.0269(11) 0.0574(14) 0.0472(13) 0.0004(11) -0.0010(10) 0.0025(10)
C23' 0.0271(11) 0.0337(10) 0.0295(10) 0.0008(8) -0.0052(8) 0.0044(8)
C25' 0.0541(15) 0.0516(13) 0.0310(12) -0.0028(10) 0.0056(11) -0.0014(12)
C24' 0.0480(13) 0.0370(11) 0.0392(12) -0.0057(9) -0.0053(11) -0.0047(10)
O26' 0.0295(7) 0.0269(7) 0.0401(8) 0.0074(6) -0.0014(6) -0.0042(6)

loop_
_atom_type_symbol
_atom_type_description
_atom_type_scat_dispersion_real
_atom_type_scat_dispersion_imag
_atom_type_scat_source
C C 0.0033 0.0016 'International Tables Vol C Tables 4.2.6.8 and 6.1.1.4'
H H 0.0000 0.0000 'International Tables Vol C Tables 4.2.6.8 and 6.1.1.4'
N N 0.0061 0.0033 'International Tables Vol C Tables 4.2.6.8 and 6.1.1.4'
O O 0.0106 0.0060 'International Tables Vol C Tables 4.2.6.8 and 6.1.1.4'

loop_
_geom_angle_atom_site_label_1
_geom_angle_atom_site_label_2
_geom_angle_atom_site_label_3
_geom_angle
_geom_angle_site_symmetry_1
_geom_angle_site_symmetry_3
_geom_angle_publ_flag
C2 O1 C5 110.41(13) . . ?
O26 C2 O1 122.49(17) . . ?
O26 C2 N3 128.65(17) . . ?
O1 C2 N3 108.82(16) . . ?
C2 N3 C9 127.26(15) . . ?
C2 N3 C4 111.57(14) . . ?
C9 N3 C4 121.11(14) . . ?
N3 C4 C6 112.05(15) . . ?
N3 C4 C5 100.54(14) . . ?
C6 C4 C5 114.72(15) . . ?
O1 C5 C4 105.22(14) . . ?
C4 C6 C8 112.68(17) . . ?
C4 C6 C7 110.38(17) . . ?
C8 C6 C7 111.31(18) . . ?
O10 C9 N3 118.23(17) . . ?
O10 C9 C11 122.68(16) . . ?
N3 C9 C11 119.06(16) . . ?
C9 C11 C23 111.12(15) . . ?
C9 C11 C13 110.85(15) . . ?
C23 C11 C13 108.02(14) . . ?
C14 C13 C11 116.15(15) . . ?
C15 C14 O18 109.30(16) . . ?
C15 C14 C13 132.86(17) . . ?
O18 C14 C13 117.69(16) . . ?
C14 C15 C16 106.70(17) . . ?
C14 C15 C19 126.00(16) . . ?
C16 C15 C19 127.22(17) . . ?
C17 C16 C15 106.22(18) . . ?
C16 C17 O18 110.99(18) . . ?
C14 O18 C17 106.79(15) . . ?
O20 C19 O21 123.10(18) . . ?
O20 C19 C15 125.80(18) . . ?
O21 C19 C15 111.09(15) . . ?
C19 O21 C22 115.90(15) . . ?
C24 C23 C25 123.39(19) . . ?
C24 C23 C11 120.92(18) . . ?
C25 C23 C11 115.49(17) . . ?
C2' O1' C5' 111.08(13) . . ?
O26' C2' O1' 122.37(16) . . ?
O26' C2' N3' 128.96(17) . . ?
O1' C2' N3' 108.65(15) . . ?
C9' N3' C2' 127.26(15) . . ?
C9' N3' C4' 120.16(14) . . ?
C2' N3' C4' 111.48(14) . . ?
N3' C4' C5' 101.20(14) . . ?
N3' C4' C6' 112.87(14) . . ?
C5' C4' C6' 115.03(15) . . ?
O1' C5' C4' 105.44(14) . . ?
C8' C6' C7' 112.06(16) . . ?
C8' C6' C4' 112.74(15) . . ?
C7' C6' C4' 109.93(15) . . ?
O10' C9' N3' 118.32(16) . . ?
O10' C9' C11' 122.45(16) . . ?
N3' C9' C11' 119.23(15) . . ?
C9' C11' C23' 110.58(14) . . ?
C9' C11' C13' 108.84(14) . . ?
C23' C11' C13' 109.99(14) . . ?
C14' C13' C11' 114.19(14) . . ?
C15' C14' O18' 109.29(16) . . ?
C15' C14' C13' 133.71(17) . . ?
O18' C14' C13' 116.97(16) . . ?
C14' C15' C16' 106.94(17) . . ?
C14' C15' C19' 125.43(16) . . ?
C16' C15' C19' 127.54(18) . . ?
C17' C16' C15' 105.87(19) . . ?
C16' C17' O18' 111.00(18) . . ?
C14' O18' C17' 106.89(15) . . ?
O20' C19' O21' 123.25(18) . . ?
O20' C19' C15' 124.91(18) . . ?
O21' C19' C15' 111.83(16) . . ?
C19' O21' C22' 114.75(15) . . ?
C24' C23' C25' 121.85(19) . . ?
C24' C23' C11' 120.40(18) . . ?
C25' C23' C11' 117.70(16) . . ?

loop_
_geom_bond_atom_site_label_1
_geom_bond_atom_site_label_2
_geom_bond_distance
_geom_bond_site_symmetry_2
_geom_bond_publ_flag
O1 C2 1.342(2) . ?
O1 C5 1.448(2) . ?
C2 O26 1.195(2) . ?
C2 N3 1.386(2) . ?
N3 C9 1.394(2) . ?
N3 C4 1.470(2) . ?
C4 C6 1.524(3) . ?
C4 C5 1.526(2) . ?
C6 C8 1.525(3) . ?
C6 C7 1.535(3) . ?
C9 O10 1.210(2) . ?
C9 C11 1.513(3) . ?
C11 C23 1.519(3) . ?
C11 C13 1.543(2) . ?
C13 C14 1.486(2) . ?
C14 C15 1.359(3) . ?
C14 O18 1.364(2) . ?
C15 C16 1.435(3) . ?
C15 C19 1.458(3) . ?
C16 C17 1.327(3) . ?
C17 O18 1.372(2) . ?
C19 O20 1.202(2) . ?
C19 O21 1.339(2) . ?
O21 C22 1.443(2) . ?
C23 C24 1.320(3) . ?
C23 C25 1.480(3) . ?
O1' C2' 1.338(2) . ?
O1' C5' 1.443(2) . ?
C2' O26' 1.193(2) . ?
C2' N3' 1.396(2) . ?
N3' C9' 1.391(2) . ?
N3' C4' 1.470(2) . ?
C4' C5' 1.529(2) . ?
C4' C6' 1.537(2) . ?
C6' C8' 1.513(3) . ?
C6' C7' 1.522(3) . ?
C9' O10' 1.212(2) . ?
C9' C11' 1.518(2) . ?
C11' C23' 1.518(3) . ?
C11' C13' 1.549(2) . ?
C13' C14' 1.486(3) . ?
C14' C15' 1.357(3) . ?
C14' O18' 1.362(2) . ?
C15' C16' 1.436(3) . ?
C15' C19' 1.468(3) . ?
C16' C17' 1.331(3) . ?
C17' O18' 1.371(2) . ?
C19' O20' 1.204(2) . ?
C19' O21' 1.336(2) . ?
O21' C22' 1.442(2) . ?
C23' C24' 1.324(3) . ?
C23' C25' 1.502(3) . ?

loop_
_cod_related_entry_id
_cod_related_entry_database
_cod_related_entry_code
1 ChemSpider 9546417
